data_7029718
loop_
_publ_author_name
'Tamang, Sem Raj'
'Son, Jung-Ho'
'Hoefelmeyer, James D'

_publ_section_title
;
 Preparation of RHgCl via transmetalation of (8-quinolyl)SnMe3 and
 redistribution to R2Hg (R = 8-quinolyl): a highly distorted
 diorganomercury(ii) with 84 degree C-Hg-C angle.
;
_journal_issue 19
_journal_name_full 'Dalton transactions (Cambridge, England : 2003)'
_journal_page_first 7139
_journal_page_last 7145
_journal_paper_doi 10.1039/c4dt00384e
_journal_volume 43
_journal_year 2014
_chemical_formula_moiety 'C18 H12 Hg N2'
_chemical_formula_sum 'C18 H12 Hg N2'
_chemical_formula_weight 456.89
_chemical_name_common 'Bis(quinolyl)mercury (II)(Bent)'
_chemical_name_systematic
;
 ?
;
_space_group_crystal_system monoclinic
_space_group_IT_number 5
_space_group_name_Hall 'C 2y'
_space_group_name_H-M_alt 'C 1 2 1'
_symmetry_space_group_name_Hall 'C 2y'
_symmetry_space_group_name_H-M 'C 1 2 1'
_atom_sites_solution_hydrogens geom
_audit_creation_method SHELXL-2013
_cell_angle_alpha 90
_cell_angle_beta 131.0080(10)
_cell_angle_gamma 90
_cell_formula_units_Z 2
_cell_length_a 14.1731(17)
_cell_length_b 6.2064(8)
_cell_length_c 10.469(2)
_cell_measurement_reflns_used 3473
_cell_measurement_temperature 100(2)
_cell_measurement_theta_max 25.37
_cell_measurement_theta_min 2.58
_cell_volume 694.92(18)
_computing_cell_refinement 'Bruker SMART'
_computing_data_collection 'Bruker SMART'
_computing_data_reduction 'Bruker SAINT'
_computing_molecular_graphics 'Bruker SHELXTL'
_computing_publication_material 'Bruker SHELXTL'
_computing_structure_refinement 'Bruker SHELXTL'
_computing_structure_solution 'Bruker SHELXTL'
_diffrn_ambient_temperature 100(0)
_diffrn_measured_fraction_theta_full 0.999
_diffrn_measured_fraction_theta_max 0.999
_diffrn_measurement_device_type 'CCD area detector'
_diffrn_measurement_method 'phi and omega scans'
_diffrn_radiation_monochromator graphite
_diffrn_radiation_source 'sealed tube'
_diffrn_radiation_type MoK\a
_diffrn_radiation_wavelength 0.71073
_diffrn_reflns_av_R_equivalents 0.0198
_diffrn_reflns_av_unetI/netI 0.0218
_diffrn_reflns_Laue_measured_fraction_full 0.999
_diffrn_reflns_Laue_measured_fraction_max 0.999
_diffrn_reflns_limit_h_max 16
_diffrn_reflns_limit_h_min -16
_diffrn_reflns_limit_k_max 7
_diffrn_reflns_limit_k_min -7
_diffrn_reflns_limit_l_max 12
_diffrn_reflns_limit_l_min -12
_diffrn_reflns_number 3449
_diffrn_reflns_point_group_measured_fraction_full 0.999
_diffrn_reflns_point_group_measured_fraction_max 0.999
_diffrn_reflns_theta_full 25.242
_diffrn_reflns_theta_max 25.370
_diffrn_reflns_theta_min 2.578
_exptl_absorpt_coefficient_mu 11.068
_exptl_absorpt_correction_T_max 0.408
_exptl_absorpt_correction_T_min 0.276
_exptl_absorpt_correction_type multi-scan
_exptl_absorpt_process_details SADABS
_exptl_crystal_colour Colorless
_exptl_crystal_density_diffrn 2.184
_exptl_crystal_description Needle
_exptl_crystal_F_000 428
_exptl_crystal_size_max 0.160
_exptl_crystal_size_mid 0.100
_exptl_crystal_size_min 0.081
_refine_diff_density_max 1.830
_refine_diff_density_min -0.622
_refine_diff_density_rms 0.132
_refine_ls_abs_structure_details
;
 Refined as an inversion twin.
;
_refine_ls_abs_structure_Flack 0.51(2)
_refine_ls_extinction_method none
_refine_ls_goodness_of_fit_ref 1.087
_refine_ls_hydrogen_treatment constr
_refine_ls_matrix_type full
_refine_ls_number_parameters 97
_refine_ls_number_reflns 1279
_refine_ls_number_restraints 3
_refine_ls_restrained_S_all 1.091
_refine_ls_R_factor_all 0.0180
_refine_ls_R_factor_gt 0.0180
_refine_ls_shift/su_max 0.000
_refine_ls_shift/su_mean 0.000
_refine_ls_structure_factor_coef Fsqd
_refine_ls_weighting_details 'w=1/[\s^2^(Fo^2^)+(0.0367P)^2^] where P=(Fo^2^+2Fc^2^)/3'
_refine_ls_weighting_scheme calc
_refine_ls_wR_factor_gt 0.0461
_refine_ls_wR_factor_ref 0.0461
_reflns_Friedel_coverage 0.820
_reflns_Friedel_fraction_full 1.000
_reflns_Friedel_fraction_max 1.000
_reflns_number_gt 1279
_reflns_number_total 1279
_reflns_threshold_expression 'I > 2\s(I)'
_cod_data_source_file c4dt00384e2.cif
_cod_data_source_block shelx
_cod_depositor_comments
;Adding full bibliography for
 ./tmp-cod-update-bibliographies-12899/cifs/7029718.cif.
;
_cod_original_cell_volume 694.89(19)
_cod_database_code 7029718
_shelx_space_group_comment
;
The symmetry employed for this shelxl refinement is uniquely defined
by the following loop, which should always be used as a source of
symmetry information in preference to the above space-group names.
They are only intended as comments.
;
_shelx_estimated_absorpt_t_min 0.270
_shelx_estimated_absorpt_t_max 0.468
_shelxl_version_number 2013-4

loop_
_space_group_symop_operation_xyz
'x, y, z'
'-x, y, -z'
'x+1/2, y+1/2, z'
'-x+1/2, y+1/2, -z'

loop_
_atom_site_label
_atom_site_type_symbol
_atom_site_fract_x
_atom_site_fract_y
_atom_site_fract_z
_atom_site_U_iso_or_equiv
_atom_site_adp_type
_atom_site_occupancy
_atom_site_site_symmetry_order
_atom_site_calc_flag
_atom_site_refinement_flags_posn
_atom_site_refinement_flags_adp
_atom_site_refinement_flags_occupancy
Hg1 Hg 0.5000 0.53999(2) 0.0000 0.01630(13) Uani 1 2 d S T P
N1 N 0.5244(6) 0.1785(11) 0.2195(9) 0.0187(14) Uani 1 1 d . . .
C9 C 0.6170(10) 0.1412(14) 0.2108(12) 0.0171(16) Uani 1 1 d . . .
C8 C 0.6305(8) 0.2918(13) 0.1243(10) 0.0175(15) Uani 1 1 d . . .
C7 C 0.7263(8) 0.2621(15) 0.1231(10) 0.0227(17) Uani 1 1 d D . .
H7 H 0.7379 0.3621 0.0683 0.027 Uiso 1 1 calc R U .
C6 C 0.8079(8) 0.081(2) 0.2040(10) 0.028(4) Uani 1 1 d D . .
H6 H 0.8727 0.0667 0.2030 0.034 Uiso 1 1 calc R U .
C10 C 0.6953(10) -0.0418(14) 0.2883(12) 0.0184(16) Uani 1 1 d . . .
C5 C 0.7925(8) -0.0683(15) 0.2820(11) 0.0218(17) Uani 1 1 d . . .
H5 H 0.8446 -0.1881 0.3314 0.026 Uiso 1 1 calc R U .
C4 C 0.6755(8) -0.1913(13) 0.3704(11) 0.0200(16) Uani 1 1 d . . .
H4 H 0.7233 -0.3162 0.4178 0.024 Uiso 1 1 calc R U .
C3 C 0.5850(8) -0.1497(13) 0.3793(11) 0.0209(17) Uani 1 1 d D . .
H3 H 0.5696 -0.2451 0.4322 0.025 Uiso 1 1 calc R U .
C2 C 0.5132(7) 0.051(4) 0.3024(10) 0.020(2) Uani 1 1 d D . .
H2 H 0.4562 0.0853 0.3157 0.025 Uiso 1 1 calc R U .

loop_
_atom_site_aniso_label
_atom_site_aniso_U_11
_atom_site_aniso_U_22
_atom_site_aniso_U_33
_atom_site_aniso_U_23
_atom_site_aniso_U_13
_atom_site_aniso_U_12
Hg1 0.01858(18) 0.01173(17) 0.01427(17) 0.000 0.00891(14) 0.000
N1 0.019(3) 0.013(3) 0.023(4) 0.003(3) 0.013(3) 0.002(2)
C9 0.021(5) 0.013(4) 0.016(5) 0.002(3) 0.011(5) 0.005(3)
C8 0.019(4) 0.015(4) 0.010(3) 0.002(3) 0.006(3) 0.003(3)
C7 0.022(4) 0.027(5) 0.013(4) 0.000(3) 0.009(3) -0.003(3)
C6 0.024(4) 0.047(14) 0.019(3) -0.011(5) 0.017(3) -0.006(4)
C10 0.022(5) 0.015(4) 0.012(4) -0.006(3) 0.009(4) -0.005(3)
C5 0.020(4) 0.019(4) 0.022(4) -0.001(4) 0.012(4) 0.007(3)
C4 0.023(4) 0.010(3) 0.018(4) 0.003(3) 0.010(3) 0.004(3)
C3 0.024(4) 0.016(4) 0.020(4) 0.003(3) 0.013(4) 0.000(3)
C2 0.018(3) 0.019(5) 0.024(3) 0.006(10) 0.014(3) 0.013(9)

loop_
_atom_type_symbol
_atom_type_description
_atom_type_scat_dispersion_real
_atom_type_scat_dispersion_imag
_atom_type_scat_source
C C 0.0033 0.0016 'International Tables Vol C Tables 4.2.6.8 and 6.1.1.4'
H H 0.0000 0.0000 'International Tables Vol C Tables 4.2.6.8 and 6.1.1.4'
N N 0.0061 0.0033 'International Tables Vol C Tables 4.2.6.8 and 6.1.1.4'
S S 0.1246 0.1234 'International Tables Vol C Tables 4.2.6.8 and 6.1.1.4'
Cl Cl 0.1484 0.1585 'International Tables Vol C Tables 4.2.6.8 and 6.1.1.4'
Hg Hg -2.3894 9.2266 'International Tables Vol C Tables 4.2.6.8 and 6.1.1.4'

loop_
_geom_angle_atom_site_label_1
_geom_angle_atom_site_label_2
_geom_angle_atom_site_label_3
_geom_angle
_geom_angle_site_symmetry_3
C8 Hg1 C8 84.5(5) 2_655
C2 N1 C9 119.3(9) .
N1 C9 C8 117.7(8) .
N1 C9 C10 120.9(8) .
C8 C9 C10 121.3(8) .
C7 C8 C9 118.0(8) .
C7 C8 Hg1 124.8(6) .
C9 C8 Hg1 117.2(6) .
C8 C7 C6 121.4(8) .
C8 C7 H7 119.3 .
C6 C7 H7 119.3 .
C5 C6 C7 120.8(8) .
C5 C6 H6 119.6 .
C7 C6 H6 119.6 .
C4 C10 C9 118.9(8) .
C4 C10 C5 122.3(8) .
C9 C10 C5 118.8(8) .
C6 C5 C10 119.5(8) .
C6 C5 H5 120.2 .
C10 C5 H5 120.2 .
C3 C4 C10 119.1(8) .
C3 C4 H4 120.5 .
C10 C4 H4 120.5 .
C4 C3 C2 117.7(7) .
C4 C3 H3 121.1 .
C2 C3 H3 121.1 .
N1 C2 C3 123.8(8) .
N1 C2 H2 118.1 .
C3 C2 H2 118.1 .

loop_
_geom_bond_atom_site_label_1
_geom_bond_atom_site_label_2
_geom_bond_distance
_geom_bond_site_symmetry_2
Hg1 C8 2.080(8) .
Hg1 C8 2.080(8) 2_655
N1 C2 1.26(2) .
N1 C9 1.394(12) .
C9 C8 1.399(12) .
C9 C10 1.413(11) .
C8 C7 1.380(12) .
C7 C6 1.423(14) .
C7 H7 0.9300 .
C6 C5 1.347(15) .
C6 H6 0.9300 .
C10 C4 1.412(12) .
C10 C5 1.431(13) .
C5 H5 0.9300 .
C4 C3 1.371(12) .
C4 H4 0.9300 .
C3 C2 1.47(2) .
C3 H3 0.9300 .
C2 H2 0.9300 .
